data_7216979
loop_
_publ_author_name
'Sun, Duoli'
'Lindeman, Sergey V.'
'Rathore, Rajendra'
'Kochi, Jay K.'

_publ_section_title
;
 Intramolecular (electron) delocalization between aromatic donors and
 their tethered cation--radicals. Application of electrochemical and
 structural probes&#x2020;
;
_journal_issue 9
_journal_name_full 'Journal of the Chemical Society, Perkin Transactions 2'
_journal_page_first 1585
_journal_paper_doi 10.1039/b103139m
_journal_year 2001
_chemical_compound_source 'chemical synthesis'
_chemical_formula_sum 'C24 H26 O4'
_chemical_formula_weight 378.45
_chemical_name_systematic
; 
2,2",5,5"-tetramethoxy-4,4"-dimethylterphenyl 
;
_space_group_IT_number 2
_symmetry_cell_setting triclinic
_symmetry_space_group_name_Hall '-P 1'
_symmetry_space_group_name_H-M 'P -1'
_atom_sites_solution_hydrogens geom
_atom_sites_solution_primary direct
_atom_sites_solution_secondary difmap
_audit_creation_method SHELXL
_cell_angle_alpha 77.796(2)
_cell_angle_beta 88.587(2)
_cell_angle_gamma 88.641(2)
_cell_formula_units_Z 2
_cell_length_a 5.0760(3)
_cell_length_b 13.9623(9)
_cell_length_c 14.3411(9)
_cell_measurement_reflns_used 2359
_cell_measurement_temperature 123(2)
_cell_measurement_theta_max 30
_cell_measurement_theta_min 2
_cell_volume 992.94(11)
_computing_cell_refinement 'SAINT V4.050 (Siemens, 1989-95)'
_computing_data_collection 'SMART V4.050 (Siemens, 1989-95)'
_computing_data_reduction 'SAINT & SADABS V2.03 (Sheldrick, 2000)'
_computing_molecular_graphics 'XP V5.06 (Siemens, 1996)'
_computing_publication_material 'SHELXL-93 & XCIF V5.05 (Siemens, 1996)'
_computing_structure_refinement 'SHELXL-93 (Sheldrick, 1993)'
_computing_structure_solution 'SHELXS-86 (Sheldrick, 1990)'
_diffrn_ambient_temperature 123(2)
_diffrn_measurement_device 'Siemens/Bruker SMART 1K'
_diffrn_measurement_method
;
\w-scan, frame range 0.3 deg, hemisphere
;
_diffrn_radiation_monochromator graphite
_diffrn_radiation_source 'normal-focus sealed tube'
_diffrn_radiation_type MoK\a
_diffrn_radiation_wavelength 0.71073
_diffrn_reflns_av_R_equivalents 0.0793
_diffrn_reflns_av_sigmaI/netI 0.1480
_diffrn_reflns_limit_h_max 7
_diffrn_reflns_limit_h_min -7
_diffrn_reflns_limit_k_max 20
_diffrn_reflns_limit_k_min -19
_diffrn_reflns_limit_l_max 20
_diffrn_reflns_limit_l_min 0
_diffrn_reflns_number 10726
_diffrn_reflns_theta_max 30.68
_diffrn_reflns_theta_min 1.45
_exptl_absorpt_coefficient_mu 0.085
_exptl_absorpt_correction_T_max 0.928
_exptl_absorpt_correction_T_min 0.782
_exptl_absorpt_correction_type 'Semi-empirical (SADABS procedure)'
_exptl_crystal_colour colorless
_exptl_crystal_density_diffrn 1.266
_exptl_crystal_density_method none
_exptl_crystal_description prism
_exptl_crystal_F_000 404
_exptl_crystal_size_max 0.4
_exptl_crystal_size_mid 0.3
_exptl_crystal_size_min 0.1
_refine_diff_density_max 0.596
_refine_diff_density_min -0.457
_refine_diff_density_rms 0.095
_refine_ls_extinction_method none
_refine_ls_goodness_of_fit_all 1.015
_refine_ls_goodness_of_fit_obs 1.200
_refine_ls_hydrogen_treatment
;
riding and rotating model with Uiso=1.2Uiso/eq of an adjacent atom
(1.5Uiso/eq for Me-hydrogens)
;
_refine_ls_matrix_type full
_refine_ls_number_parameters 295
_refine_ls_number_reflns 5973
_refine_ls_number_restraints 0
_refine_ls_restrained_S_all 1.115
_refine_ls_restrained_S_obs 1.200
_refine_ls_R_factor_all 0.2170
_refine_ls_R_factor_obs 0.0986
_refine_ls_shift/esd_max 0.004
_refine_ls_shift/esd_mean 0.001
_refine_ls_structure_factor_coef Fsqd
_refine_ls_weighting_details 'w=1/[\s^2^(Fo^2^)+(0.1437P)^2^+0.0000P] where P=(Fo^2^+2Fc^2^)/3'
_refine_ls_weighting_scheme calc
_refine_ls_wR_factor_all 0.3313
_refine_ls_wR_factor_obs 0.2325
_reflns_number_observed 2535
_reflns_number_total 5993
_reflns_observed_criterion >2sigma(I)
_cod_data_source_file b103139m.txt
_cod_data_source_block raj-tsx
_cod_depositor_comments
;
The following automatic conversions were performed:

'_refine_ls_weighting_scheme' value 'calc
w=1/[\s^2^(Fo^2^)+(0.1437P)^2^+0.0000P] where P=(Fo^2^+2Fc^2^)/3' was
changed to 'calc'. New tag '_refine_ls_weighting_details' was
created. The value of the new tag was set to
'w=1/[\s^2^(Fo^2^)+(0.1437P)^2^+0.0000P] where P=(Fo^2^+2Fc^2^)/3'.

Automatic conversion script
Id: cif_fix_values 3143 2015-03-26 13:38:13Z robertas 
;
_cod_original_sg_symbol_H-M P-1
_cod_database_code 7216979

loop_
_symmetry_equiv_pos_as_xyz
'x, y, z'
'-x, -y, -z'

loop_
_atom_site_aniso_label
_atom_site_aniso_U_11
_atom_site_aniso_U_22
_atom_site_aniso_U_33
_atom_site_aniso_U_23
_atom_site_aniso_U_13
_atom_site_aniso_U_12
O12 0.0292(13) 0.0282(15) 0.0347(13) -0.0039(12) 0.0023(10) -0.0021(11)
O15 0.0390(15) 0.0235(14) 0.0410(15) -0.0026(12) -0.0055(12) -0.0005(11)
C1 0.020(2) 0.014(2) 0.023(2) -0.0041(13) 0.0001(12) -0.0045(12)
C2A 0.022(3) 0.016(3) 0.028(3) -0.004(3) -0.007(3) -0.003(2)
C3A 0.021(3) 0.019(3) 0.023(3) -0.004(3) 0.000(2) -0.008(2)
C2B 0.022(3) 0.015(3) 0.025(3) -0.005(3) -0.005(2) -0.005(2)
C3B 0.022(3) 0.016(3) 0.018(3) -0.007(3) 0.001(2) -0.003(2)
C11 0.0197(15) 0.015(2) 0.023(2) 0.0028(13) -0.0023(12) -0.0063(12)
C12 0.021(2) 0.021(2) 0.026(2) -0.0019(15) -0.0022(13) -0.0057(13)
C13 0.024(2) 0.029(2) 0.024(2) 0.001(2) 0.0020(13) -0.0062(14)
C14 0.027(2) 0.019(2) 0.028(2) 0.0042(15) -0.0051(13) -0.0102(13)
C15 0.028(2) 0.014(2) 0.030(2) -0.0020(14) -0.0082(14) -0.0042(13)
C16 0.023(2) 0.017(2) 0.027(2) -0.0048(14) -0.0030(13) -0.0093(12)
C17 0.036(2) 0.033(2) 0.035(2) -0.014(2) 0.005(2) -0.005(2)
C18 0.046(2) 0.034(2) 0.033(2) 0.009(2) -0.004(2) -0.013(2)
C19 0.056(3) 0.035(2) 0.040(2) -0.014(2) -0.008(2) 0.014(2)
O22 0.0323(13) 0.0211(13) 0.0362(14) -0.0038(11) -0.0038(10) -0.0118(10)
O25 0.0421(15) 0.033(2) 0.0286(13) -0.0029(12) -0.0071(11) -0.0036(12)
C4 0.0182(15) 0.012(2) 0.024(2) 0.0002(13) -0.0011(12) -0.0034(12)
C5A 0.018(3) 0.014(3) 0.022(3) -0.007(3) 0.003(2) -0.004(2)
C6A 0.017(3) 0.021(3) 0.024(3) -0.004(3) -0.003(2) -0.007(2)
C5B 0.017(3) 0.018(3) 0.027(3) -0.005(3) -0.006(2) -0.005(2)
C6B 0.021(3) 0.025(4) 0.023(3) -0.009(3) -0.002(2) -0.005(3)
C21 0.022(2) 0.013(2) 0.022(2) -0.0014(13) 0.0049(12) -0.0025(12)
C22 0.026(2) 0.015(2) 0.028(2) -0.0010(14) 0.0028(13) -0.0026(13)
C23 0.033(2) 0.018(2) 0.030(2) 0.0019(15) 0.0047(14) -0.0031(14)
C24 0.034(2) 0.024(2) 0.028(2) 0.004(2) 0.0021(15) -0.0008(15)
C25 0.028(2) 0.026(2) 0.022(2) -0.0027(15) -0.0012(13) 0.0016(14)
C26 0.020(2) 0.024(2) 0.028(2) -0.0059(15) 0.0011(13) -0.0014(13)
C27 0.046(2) 0.027(2) 0.042(2) -0.012(2) 0.003(2) -0.017(2)
C28 0.068(3) 0.029(2) 0.036(2) 0.008(2) -0.002(2) -0.012(2)
C29 0.041(2) 0.031(2) 0.036(2) -0.011(2) -0.009(2) -0.002(2)

loop_
_atom_site_label
_atom_site_type_symbol
_atom_site_fract_x
_atom_site_fract_y
_atom_site_fract_z
_atom_site_U_iso_or_equiv
_atom_site_thermal_displace_type
_atom_site_occupancy
_atom_site_calc_flag
_atom_site_refinement_flags
_atom_site_disorder_group
O12 O 0.1565(5) -0.0705(2) 0.7452(2) 0.0311(6) Uani 1 d . .
O15 O 0.8435(5) -0.3873(2) 0.7642(2) 0.0350(7) Uani 1 d . .
C1 C 0.4958(6) -0.0721(2) 0.5853(2) 0.0189(7) Uani 1 d . .
C2A C 0.7342(12) -0.0337(5) 0.5450(5) 0.0220(14) Uani 0.50 d P 1
H2AA H 0.8955(12) -0.0569(5) 0.5746(5) 0.026 Uiso 0.50 calc PR 1
C3A C 0.7361(12) 0.0388(5) 0.4612(4) 0.0208(13) Uani 0.50 d P 1
H3AA H 0.8991(12) 0.0658(5) 0.4356(4) 0.025 Uiso 0.50 calc PR 1
C2B C 0.5014(12) -0.0989(5) 0.4984(4) 0.0207(13) Uani 0.50 d P 2
H2BA H 0.5029(12) -0.1664(5) 0.4960(4) 0.025 Uiso 0.50 calc PR 2
C3B C 0.5048(11) -0.0284(5) 0.4138(4) 0.0177(12) Uani 0.50 d P 2
H3BA H 0.5076(11) -0.0485(5) 0.3545(4) 0.021 Uiso 0.50 calc PR 2
C11 C 0.4953(6) -0.1508(2) 0.6735(2) 0.0199(7) Uani 1 d . .
C12 C 0.3229(6) -0.1504(2) 0.7503(2) 0.0233(7) Uani 1 d . .
C13 C 0.3263(6) -0.2290(3) 0.8291(2) 0.0269(8) Uani 1 d . .
H13A H 0.2082(6) -0.2281(3) 0.8814(2) 0.032 Uiso 1 calc R .
C14 C 0.4996(7) -0.3084(3) 0.8323(2) 0.0258(8) Uani 1 d . .
C15 C 0.6758(6) -0.3072(2) 0.7571(2) 0.0241(7) Uani 1 d . .
C16 C 0.6740(6) -0.2293(2) 0.6780(2) 0.0222(7) Uani 1 d . .
H16A H 0.7957(6) -0.2296(2) 0.6266(2) 0.027 Uiso 1 calc R .
C17 C -0.0335(7) -0.0720(3) 0.8201(3) 0.0340(9) Uani 1 d . .
H17A H -0.1426(35) -0.0120(9) 0.8062(10) 0.051 Uiso 1 calc R .
H17B H 0.0569(7) -0.0758(19) 0.8804(4) 0.051 Uiso 1 calc R .
H17C H -0.1456(33) -0.1292(11) 0.8252(12) 0.051 Uiso 1 calc R .
C18 C 0.4899(8) -0.3951(3) 0.9148(3) 0.0397(10) Uani 1 d . .
H18A H 0.3900(47) -0.3772(7) 0.9681(7) 0.060 Uiso 1 calc R .
H18B H 0.6697(8) -0.4152(13) 0.9349(13) 0.060 Uiso 1 calc R .
H18C H 0.4037(49) -0.4495(7) 0.8951(6) 0.060 Uiso 1 calc R .
C19 C 1.0332(9) -0.3864(3) 0.6897(3) 0.0433(11) Uani 1 d . .
H19A H 1.1386(40) -0.4472(10) 0.7030(11) 0.065 Uiso 1 calc R .
H19B H 1.1487(37) -0.3303(13) 0.6855(14) 0.065 Uiso 1 calc R .
H19C H 0.9431(9) -0.3809(22) 0.6290(4) 0.065 Uiso 1 calc R .
O22 O -0.8349(5) 0.2590(2) 0.6104(2) 0.0299(6) Uani 1 d . .
O25 O -0.1666(5) 0.2853(2) 0.9023(2) 0.0351(7) Uani 1 d . .
C4 C -0.5060(6) 0.4235(2) 0.5819(2) 0.0184(7) Uani 1 d . .
C5A C -0.4835(11) 0.5249(5) 0.5872(4) 0.0174(12) Uani 0.50 d P 1
H5AA H -0.4707(11) 0.5421(5) 0.6476(4) 0.021 Uiso 0.50 calc PR 1
C6A C -0.4803(11) 0.5975(5) 0.5047(4) 0.0207(13) Uani 0.50 d P 1
H6AA H -0.4680(11) 0.6640(5) 0.5097(4) 0.025 Uiso 0.50 calc PR 1
C5B C -0.2689(12) 0.4584(5) 0.5400(4) 0.0205(13) Uani 0.50 d P 2
H5BA H -0.1089(12) 0.4287(5) 0.5657(4) 0.025 Uiso 0.50 calc PR 2
C6B C -0.2594(12) 0.5350(5) 0.4622(4) 0.0223(14) Uani 0.50 d P 2
H6BA H -0.0937(12) 0.5604(5) 0.4377(4) 0.027 Uiso 0.50 calc PR 2
C21 C -0.5079(6) 0.3450(2) 0.6705(2) 0.0192(7) Uani 1 d . .
C22 C -0.6733(6) 0.2644(2) 0.6836(2) 0.0236(7) Uani 1 d . .
C23 C -0.6628(7) 0.1934(3) 0.7682(2) 0.0277(8) Uani 1 d . .
H23A H -0.7751(7) 0.1387(3) 0.7766(2) 0.033 Uiso 1 calc R .
C24 C -0.4928(7) 0.2010(3) 0.8400(2) 0.0301(8) Uani 1 d . .
C25 C -0.3284(6) 0.2815(3) 0.8280(2) 0.0256(8) Uani 1 d . .
C26 C -0.3377(6) 0.3528(3) 0.7438(2) 0.0238(7) Uani 1 d . .
H26A H -0.2264(6) 0.4078(3) 0.7360(2) 0.029 Uiso 1 calc R .
C27 C -1.0146(8) 0.1799(3) 0.6239(3) 0.0373(9) Uani 1 d . .
H27A H -1.1229(36) 0.1863(11) 0.5672(8) 0.056 Uiso 1 calc R .
H27B H -1.1286(35) 0.1814(12) 0.6797(12) 0.056 Uiso 1 calc R .
H27C H -0.9156(8) 0.1176(3) 0.6340(18) 0.056 Uiso 1 calc R .
C28 C -0.4858(9) 0.1245(3) 0.9321(3) 0.0465(11) Uani 1 d . .
H28A H -0.5925(49) 0.0686(10) 0.9260(8) 0.070 Uiso 1 calc R .
H28B H -0.5571(56) 0.1530(7) 0.9845(5) 0.070 Uiso 1 calc R .
H28C H -0.3034(11) 0.1023(17) 0.9455(12) 0.070 Uiso 1 calc R .
C29 C 0.0123(8) 0.3644(3) 0.8892(3) 0.0354(9) Uani 1 d . .
H29A H 0.1066(36) 0.3618(11) 0.9485(6) 0.053 Uiso 1 calc R .
H29B H -0.0857(9) 0.4267(3) 0.8723(17) 0.053 Uiso 1 calc R .
H29C H 0.1392(30) 0.3589(10) 0.8379(12) 0.053 Uiso 1 calc R .

loop_
_atom_type_symbol
_atom_type_description
_atom_type_scat_dispersion_real
_atom_type_scat_dispersion_imag
_atom_type_scat_source
C C 0.0033 0.0016 'International Tables Vol C Tables 4.2.6.8 and 6.1.1.4'
H H 0.0000 0.0000 'International Tables Vol C Tables 4.2.6.8 and 6.1.1.4'
O O 0.0106 0.0060 'International Tables Vol C Tables 4.2.6.8 and 6.1.1.4'

loop_
_geom_angle_atom_site_label_1
_geom_angle_atom_site_label_2
_geom_angle_atom_site_label_3
_geom_angle
_geom_angle_site_symmetry_1
_geom_angle_site_symmetry_3
C12 O12 C17 118.1(3) . .
C15 O15 C19 117.5(3) . .
C3A C1 C2A 118.5(4) 2_656 .
C2B C1 C3B 118.1(4) . 2_656
C2B C1 C11 118.4(4) . .
C3A C1 C11 121.4(3) 2_656 .
C2A C1 C11 120.0(3) . .
C3B C1 C11 123.5(4) 2_656 .
C3A C2A C1 120.2(5) . .
C1 C3A C2A 121.2(5) 2_656 .
C1 C2B C3B 120.8(6) . .
C2B C3B C1 121.1(5) . 2_656
C12 C11 C16 118.9(3) . .
C12 C11 C1 123.0(3) . .
C16 C11 C1 118.1(3) . .
O12 C12 C11 117.4(3) . .
O12 C12 C13 122.7(3) . .
C11 C12 C13 119.8(3) . .
C14 C13 C12 121.2(3) . .
C15 C14 C13 118.7(3) . .
C15 C14 C18 120.6(3) . .
C13 C14 C18 120.6(3) . .
O15 C15 C14 116.3(3) . .
O15 C15 C16 123.1(3) . .
C14 C15 C16 120.6(3) . .
C15 C16 C11 120.7(3) . .
C22 O22 C27 118.0(3) . .
C25 O25 C29 117.3(3) . .
C5B C4 C6B 117.6(4) . 2_466
C6A C4 C5A 117.8(4) 2_466 .
C6A C4 C21 121.7(4) 2_466 .
C5B C4 C21 120.0(3) . .
C6B C4 C21 122.4(4) 2_466 .
C5A C4 C21 120.5(4) . .
C6A C5A C4 120.3(5) . .
C4 C6A C5A 121.9(6) 2_466 .
C6B C5B C4 121.6(5) . .
C5B C6B C4 120.6(5) . 2_466
C22 C21 C26 118.7(3) . .
C22 C21 C4 122.7(3) . .
C26 C21 C4 118.6(3) . .
O22 C22 C23 123.4(3) . .
O22 C22 C21 117.0(3) . .
C23 C22 C21 119.6(3) . .
C24 C23 C22 121.5(3) . .
C23 C24 C25 119.4(3) . .
C23 C24 C28 121.2(4) . .
C25 C24 C28 119.5(3) . .
O25 C25 C26 123.9(3) . .
O25 C25 C24 116.5(3) . .
C26 C25 C24 119.5(3) . .
C25 C26 C21 121.3(3) . .

loop_
_geom_bond_atom_site_label_1
_geom_bond_atom_site_label_2
_geom_bond_distance
_geom_bond_site_symmetry_2
O12 C12 1.373(4) .
O12 C17 1.423(4) .
O15 C15 1.377(4) .
O15 C19 1.419(5) .
C1 C2B 1.375(7) .
C1 C3A 1.389(7) 2_656
C1 C2A 1.397(7) .
C1 C3B 1.405(7) 2_656
C1 C11 1.490(4) .
C2A C3A 1.398(8) .
C3A C1 1.389(7) 2_656
C2B C3B 1.391(8) .
C3B C1 1.404(7) 2_656
C11 C12 1.391(4) .
C11 C16 1.398(5) .
C12 C13 1.399(4) .
C13 C14 1.393(5) .
C14 C15 1.382(5) .
C14 C18 1.504(5) .
C15 C16 1.396(4) .
O22 C22 1.363(4) .
O22 C27 1.428(4) .
O25 C25 1.372(4) .
O25 C29 1.424(5) .
C4 C6A 1.338(7) 2_466
C4 C5B 1.384(7) .
C4 C6B 1.415(7) 2_466
C4 C5A 1.442(7) .
C4 C21 1.492(4) .
C5A C6A 1.386(8) .
C6A C4 1.338(7) 2_466
C5B C6B 1.374(9) .
C6B C4 1.415(7) 2_466
C21 C22 1.398(4) .
C21 C26 1.400(4) .
C22 C23 1.396(4) .
C23 C24 1.382(5) .
C24 C25 1.394(5) .
C24 C28 1.515(5) .
C25 C26 1.394(4) .
